data_2240389
loop_
_publ_author_name
'Wang, Wen-Bing'
'Xu, Shan-Shan'
'Chen, Hong-Ji'

_publ_section_title
;
 Crystal structure of
 poly[bis(\m~2~-5-hydroxynicotinato-\k^2^<i>N</i>:<i>O</i>^3^)zinc]
;
_journal_coeditor_code WM5106
_journal_issue 2
_journal_name_full 'Acta Crystallographica Section E'
_journal_page_first m23
_journal_paper_doi 10.1107/S2056989015000249
_journal_volume 71
_journal_year 2015
_chemical_formula_iupac '[Zn (C6 H4 N1 O3)2]'
_chemical_formula_moiety 'C12 H8 N2 O6 Zn'
_chemical_formula_sum 'C12 H8 N2 O6 Zn'
_chemical_formula_weight 341.57
_chemical_name_systematic
;
Poly[bis(\m~2~-5-hydroxynicotinato-\k^2^<i>N</i>:<i>O</i>^3^)zinc]
;
_space_group_IT_number 14
_symmetry_cell_setting monoclinic
_symmetry_space_group_name_Hall '-P 2yn'
_symmetry_space_group_name_H-M 'P 1 21/n 1'
_atom_sites_solution_hydrogens geom
_atom_sites_solution_primary direct
_atom_sites_solution_secondary difmap
_audit_creation_method SHELXL-97
_cell_angle_alpha 90.00
_cell_angle_beta 104.640(7)
_cell_angle_gamma 90.00
_cell_formula_units_Z 4
_cell_length_a 9.4299(6)
_cell_length_b 10.5453(7)
_cell_length_c 12.6914(8)
_cell_measurement_temperature 150(2)
_cell_measurement_theta_max 29.0860
_cell_measurement_theta_min 2.9470
_cell_volume 1221.07(14)
_computing_cell_refinement
;
SAINT (Bruker, 2007)
;
_computing_data_collection
;
APEX2 (Bruker, 2007)
;
_computing_data_reduction
;
SAINT (Bruker, 2007)
;
_computing_molecular_graphics
;
DIAMOND (Brandenburg, 2005)
;
_computing_publication_material
;
publCIF (Westrip, 2010)
;
_computing_structure_refinement
;
SHELXTL (Sheldrick, 2008)
;
_computing_structure_solution
;
SHELXTL (Sheldrick, 2008)
;
_diffrn_ambient_temperature 150(2)
_diffrn_measured_fraction_theta_full 0.986
_diffrn_measured_fraction_theta_max 0.986
_diffrn_measurement_device_type 'Bruker APEXII CCD'
_diffrn_measurement_method '\f and \w scans'
_diffrn_radiation_monochromator graphite
_diffrn_radiation_source 'fine-focus sealed tube'
_diffrn_radiation_type MoK\a
_diffrn_radiation_wavelength 0.71073
_diffrn_reflns_av_R_equivalents 0.0343
_diffrn_reflns_av_sigmaI/netI 0.0495
_diffrn_reflns_limit_h_max 12
_diffrn_reflns_limit_h_min -12
_diffrn_reflns_limit_k_max 12
_diffrn_reflns_limit_k_min -14
_diffrn_reflns_limit_l_max 17
_diffrn_reflns_limit_l_min -17
_diffrn_reflns_number 7054
_diffrn_reflns_theta_full 29.31
_diffrn_reflns_theta_max 29.31
_diffrn_reflns_theta_min 2.42
_exptl_absorpt_coefficient_mu 2.043
_exptl_absorpt_correction_T_max 0.7227
_exptl_absorpt_correction_T_min 0.4880
_exptl_absorpt_correction_type multi-scan
_exptl_absorpt_process_details
;
(<i>SADABS</i>; Bruker, 2007)
;
_exptl_crystal_colour yellow
_exptl_crystal_density_diffrn 1.858
_exptl_crystal_density_method 'not measured'
_exptl_crystal_description block
_exptl_crystal_F_000 688
_exptl_crystal_size_max 0.41
_exptl_crystal_size_mid 0.37
_exptl_crystal_size_min 0.17
_refine_diff_density_max 0.419
_refine_diff_density_min -0.428
_refine_ls_extinction_method none
_refine_ls_goodness_of_fit_ref 1.066
_refine_ls_hydrogen_treatment constr
_refine_ls_matrix_type full
_refine_ls_number_parameters 192
_refine_ls_number_reflns 3345
_refine_ls_number_restraints 0
_refine_ls_restrained_S_all 1.066
_refine_ls_R_factor_all 0.0469
_refine_ls_R_factor_gt 0.0332
_refine_ls_shift/su_max 0.001
_refine_ls_shift/su_mean 0.000
_refine_ls_structure_factor_coef Fsqd
_refine_ls_weighting_details 'calc w=1/[\s^2^(Fo^2^)+(0.0271P)^2^+0.5488P] where P=(Fo^2^+2Fc^2^)/3'
_refine_ls_weighting_scheme calc
_refine_ls_wR_factor_gt 0.0671
_refine_ls_wR_factor_ref 0.0749
_reflns_number_gt 2397
_reflns_number_total 2891
_reflns_threshold_expression I>2sigma(I)
_cod_data_source_file wm5106sup1.cf
_cod_data_source_block I
_cod_original_sg_symbol_H-M 'P 21/n'
_cod_database_code 2240389
_cod_database_fobs_code 2240389

loop_
_symmetry_equiv_pos_as_xyz
'x, y, z'
'-x+1/2, y+1/2, -z+1/2'
'-x, -y, -z'
'x-1/2, -y-1/2, z-1/2'

loop_
_atom_site_type_symbol
_atom_site_label
_atom_site_fract_x
_atom_site_fract_y
_atom_site_fract_z
_atom_site_U_iso_or_equiv
_atom_site_adp_type
_atom_site_calc_flag
_atom_site_refinement_flags
_atom_site_occupancy
_atom_site_symmetry_multiplicity
C C1 0.8597(2) 0.3757(2) 0.30816(18) 0.0111(5) Uani d . 1 1
C C2 0.4890(2) 0.1376(2) -0.09332(18) 0.0104(5) Uani d . 1 1
C C3 0.6200(2) 0.0759(2) -0.08906(19) 0.0118(5) Uani d . 1 1
H H3 0.6325 0.0305 -0.1489 0.014 Uiso calc R 1 1
C C4 0.7328(2) 0.0828(2) 0.00604(19) 0.0114(5) Uani d . 1 1
C C5 0.7092(2) 0.1514(2) 0.09361(19) 0.0114(5) Uani d . 1 1
H H5 0.7828 0.1540 0.1581 0.014 Uiso calc R 1 1
C C6 0.4744(2) 0.2077(2) -0.00397(19) 0.0123(5) Uani d . 1 1
H H6 0.3875 0.2512 -0.0078 0.015 Uiso calc R 1 1
C C7 0.3884(2) 0.5320(2) 0.19736(19) 0.0135(5) Uani d . 1 1
C C8 0.2504(2) 0.1059(2) 0.34892(19) 0.0121(5) Uani d . 1 1
C C9 0.3220(3) 0.0977(2) 0.45873(19) 0.0122(5) Uani d . 1 1
H H9 0.2824 0.0509 0.5065 0.015 Uiso calc R 1 1
C C10 0.4545(3) 0.1615(2) 0.49542(19) 0.0126(5) Uani d . 1 1
C C11 0.5125(3) 0.2258(2) 0.42054(19) 0.0131(5) Uani d . 1 1
H H11 0.6029 0.2656 0.4450 0.016 Uiso calc R 1 1
C C12 0.3118(3) 0.1758(2) 0.27914(19) 0.0117(5) Uani d . 1 1
H H12 0.2610 0.1836 0.2064 0.014 Uiso calc R 1 1
N N1 0.5831(2) 0.21429(19) 0.08815(15) 0.0108(4) Uani d . 1 1
N N2 0.4436(2) 0.2330(2) 0.31413(15) 0.0122(4) Uani d . 1 1
O O1 0.74133(17) 0.32799(17) 0.32074(13) 0.0154(4) Uani d . 1 1
O O2 0.87405(18) 0.43130(18) 0.22547(13) 0.0179(4) Uani d . 1 1
O O3 0.85858(17) 0.02136(18) 0.00882(14) 0.0168(4) Uani d . 1 1
H H3A 0.9134 0.0264 0.0702 0.025 Uiso calc R 1 1
O O4 0.41994(18) 0.44819(17) 0.13440(13) 0.0178(4) Uani d . 1 1
O O5 0.45953(19) 0.55268(19) 0.29152(14) 0.0238(5) Uani d . 1 1
O O6 0.53504(19) 0.16272(18) 0.60036(13) 0.0188(4) Uani d . 1 1
H H6A 0.4885 0.1288 0.6391 0.028 Uiso calc R 1 1
Zn Zn1 0.55375(3) 0.32108(3) 0.21439(2) 0.01009(9) Uani d . 1 1

loop_
_atom_site_aniso_label
_atom_site_aniso_U_11
_atom_site_aniso_U_22
_atom_site_aniso_U_33
_atom_site_aniso_U_12
_atom_site_aniso_U_13
_atom_site_aniso_U_23
C1 0.0105(10) 0.0118(12) 0.0110(11) 0.0024(10) 0.0028(9) -0.0023(9)
C2 0.0105(10) 0.0102(12) 0.0101(11) 0.0001(10) 0.0016(9) 0.0015(9)
C3 0.0130(11) 0.0122(13) 0.0113(11) -0.0013(10) 0.0050(9) -0.0009(10)
C4 0.0083(10) 0.0120(13) 0.0139(12) 0.0006(10) 0.0026(9) 0.0016(10)
C5 0.0097(10) 0.0129(13) 0.0104(11) 0.0005(10) 0.0006(9) 0.0001(9)
C6 0.0089(11) 0.0160(13) 0.0111(12) 0.0011(10) 0.0008(9) 0.0005(9)
C7 0.0107(11) 0.0143(13) 0.0158(13) -0.0011(10) 0.0039(10) 0.0019(10)
C8 0.0122(11) 0.0104(12) 0.0132(12) 0.0004(10) 0.0021(9) -0.0021(9)
C9 0.0154(11) 0.0100(12) 0.0122(11) -0.0003(10) 0.0058(9) 0.0001(9)
C10 0.0129(11) 0.0143(13) 0.0097(11) 0.0017(10) 0.0012(9) -0.0017(9)
C11 0.0100(11) 0.0159(13) 0.0128(12) -0.0013(10) 0.0016(10) -0.0029(10)
C12 0.0123(11) 0.0128(13) 0.0102(11) 0.0026(10) 0.0034(9) -0.0011(9)
N1 0.0097(9) 0.0127(11) 0.0093(9) 0.0001(8) 0.0011(8) -0.0007(8)
N2 0.0121(9) 0.0131(11) 0.0113(10) -0.0014(9) 0.0028(8) -0.0009(8)
O1 0.0096(8) 0.0246(10) 0.0109(8) -0.0041(7) 0.0006(7) 0.0016(7)
O2 0.0157(8) 0.0280(11) 0.0097(8) 0.0012(8) 0.0025(7) 0.0045(7)
O3 0.0092(8) 0.0250(10) 0.0144(9) 0.0079(8) -0.0002(7) -0.0027(8)
O4 0.0190(9) 0.0203(10) 0.0136(9) 0.0090(8) 0.0029(7) 0.0021(7)
O5 0.0191(9) 0.0302(12) 0.0164(10) 0.0070(8) -0.0060(8) -0.0029(8)
O6 0.0184(9) 0.0295(12) 0.0071(8) -0.0073(8) 0.0008(7) -0.0013(7)
Zn1 0.00810(14) 0.01335(17) 0.00817(15) 0.00045(11) 0.00084(10) -0.00090(11)

loop_
_atom_type_symbol
_atom_type_description
_atom_type_scat_dispersion_real
_atom_type_scat_dispersion_imag
_atom_type_scat_source
C C 0.0033 0.0016 'International Tables Vol C Tables 4.2.6.8 and 6.1.1.4'
H H 0.0000 0.0000 'International Tables Vol C Tables 4.2.6.8 and 6.1.1.4'
N N 0.0061 0.0033 'International Tables Vol C Tables 4.2.6.8 and 6.1.1.4'
O O 0.0106 0.0060 'International Tables Vol C Tables 4.2.6.8 and 6.1.1.4'
Zn Zn 0.2839 1.4301 'International Tables Vol C Tables 4.2.6.8 and 6.1.1.4'

loop_
_geom_angle_atom_site_label_1
_geom_angle_atom_site_label_2
_geom_angle_atom_site_label_3
_geom_angle_site_symmetry_3
_geom_angle
O2 C1 O1 . 125.5(2)
O2 C1 C2 4_666 120.3(2)
O1 C1 C2 4_666 114.1(2)
C3 C2 C6 . 119.3(2)
C3 C2 C1 4_565 120.8(2)
C6 C2 C1 4_565 119.8(2)
C2 C3 C4 . 119.1(2)
C2 C3 H3 . 120.4
C4 C3 H3 . 120.4
O3 C4 C5 . 123.2(2)
O3 C4 C3 . 118.2(2)
C5 C4 C3 . 118.5(2)
N1 C5 C4 . 122.2(2)
N1 C5 H5 . 118.9
C4 C5 H5 . 118.9
N1 C6 C2 . 121.7(2)
N1 C6 H6 . 119.2
C2 C6 H6 . 119.2
O5 C7 O4 . 125.0(2)
O5 C7 C8 2 119.4(2)
O4 C7 C8 2 115.5(2)
C12 C8 C9 . 119.9(2)
C12 C8 C7 2_545 119.2(2)
C9 C8 C7 2_545 120.8(2)
C8 C9 C10 . 118.2(2)
C8 C9 H9 . 120.9
C10 C9 H9 . 120.9
O6 C10 C11 . 116.6(2)
O6 C10 C9 . 124.5(2)
C11 C10 C9 . 118.9(2)
N2 C11 C10 . 122.8(2)
N2 C11 H11 . 118.6
C10 C11 H11 . 118.6
N2 C12 C8 . 121.7(2)
N2 C12 H12 . 119.2
C8 C12 H12 . 119.2
C5 N1 C6 . 119.1(2)
C5 N1 Zn1 . 121.74(15)
C6 N1 Zn1 . 119.12(16)
C11 N2 C12 . 118.4(2)
C11 N2 Zn1 . 116.97(15)
C12 N2 Zn1 . 124.49(16)
C1 O1 Zn1 . 127.16(15)
C4 O3 H3A . 109.5
C7 O4 Zn1 . 111.97(15)
C10 O6 H6A . 109.5
O1 Zn1 O4 . 134.17(8)
O1 Zn1 N1 . 106.71(7)
O4 Zn1 N1 . 99.80(8)
O1 Zn1 N2 . 95.90(7)
O4 Zn1 N2 . 105.76(8)
N1 Zn1 N2 . 115.24(8)

loop_
_geom_bond_atom_site_label_1
_geom_bond_atom_site_label_2
_geom_bond_site_symmetry_2
_geom_bond_distance
C1 O2 . 1.239(3)
C1 O1 . 1.270(3)
C1 C2 4_666 1.516(3)
C2 C3 . 1.385(3)
C2 C6 . 1.390(3)
C2 C1 4_565 1.516(3)
C3 C4 . 1.395(3)
C3 H3 . 0.9300
C4 O3 . 1.344(3)
C4 C5 . 1.390(3)
C5 N1 . 1.348(3)
C5 H5 . 0.9300
C6 N1 . 1.348(3)
C6 H6 . 0.9300
C7 O5 . 1.233(3)
C7 O4 . 1.276(3)
C7 C8 2 1.509(3)
C8 C12 . 1.387(3)
C8 C9 . 1.389(3)
C8 C7 2_545 1.509(3)
C9 C10 . 1.392(3)
C9 H9 . 0.9300
C10 O6 . 1.356(3)
C10 C11 . 1.387(3)
C11 N2 . 1.345(3)
C11 H11 . 0.9300
C12 N2 . 1.351(3)
C12 H12 . 0.9300
N1 Zn1 . 2.034(2)
N2 Zn1 . 2.052(2)
O1 Zn1 . 1.9364(15)
O3 H3A . 0.8200
O4 Zn1 . 1.9421(17)
O6 H6A . 0.8200

loop_
_geom_hbond_atom_site_label_D
_geom_hbond_atom_site_label_H
_geom_hbond_atom_site_label_A
_geom_hbond_site_symmetry_A
_geom_hbond_distance_DH
_geom_hbond_distance_HA
_geom_hbond_distance_DA
_geom_hbond_angle_DHA
O3 H3A O5 2_645 0.82 1.88 2.697(2) 175.2
O6 H6A O2 4_566 0.82 1.83 2.651(3) 174.0
